data_1569981
loop_
_publ_author_name
'Carsch, Kurtis M.'
'North, Sasha C.'
'DiMucci, Ida M.'
'Iliescu, Andrei'
'Voj&#xe1;&#x10d;kov&#xe1;, Petra'
'Khazanov, Thomas'
'Zheng, Shao-Liang'
'Cundari, Thomas R.'
'Lancaster, Kyle M.'
'Betley, Theodore A.'

_publ_section_title
;
 Nitrene transfer from a sterically confined copper nitrenoid dipyrrin
 complex.
;
_journal_issue 39
_journal_name_full 'Chemical science'
_journal_page_first 10847
_journal_page_last 10860
_journal_paper_doi 10.1039/d3sc03641c
_journal_volume 14
_journal_year 2023
_chemical_formula_sum 'C83 H116 Cu F6 N5 O2'
_chemical_formula_weight 1393.34
_chemical_melting_point ?
_chemical_name_common (EMind)LCu(N3Ad)
_space_group_crystal_system monoclinic
_space_group_IT_number 14
_space_group_name_Hall '-P 2ybc'
_space_group_name_H-M_alt 'P 1 21/c 1'
_atom_sites_solution_hydrogens geom
_audit_creation_method SHELXL-2014/7
_audit_update_record
;
2021-04-29 deposited with the CCDC.	2023-09-07 downloaded from the CCDC.
;
_cell_angle_alpha 90
_cell_angle_beta 98.954(17)
_cell_angle_gamma 90
_cell_formula_units_Z 4
_cell_length_a 10.531(3)
_cell_length_b 28.389(9)
_cell_length_c 26.123(13)
_cell_measurement_reflns_used 9453
_cell_measurement_temperature 100(2)
_cell_measurement_theta_max 25.160
_cell_measurement_theta_min 2.24
_cell_volume 7715(5)
_computing_cell_refinement 'SAINT 8.37A (Bruker-AXS, 2016)'
_computing_data_collection 'APEX3 v2017.3.0 (Bruker-AXS, 2017)'
_computing_data_reduction 'SAINT 8.37A (Bruker-AXS, 2016)'
_computing_molecular_graphics 'Bruker SHELXTL (Sheldrick, 2015)'
_computing_publication_material 'Bruker SHELXTL (Sheldrick, 2015)'
_computing_structure_refinement 'SHELXL-2014/7 (Sheldrick, 2014)'
_computing_structure_solution 'SHELXT-2014 (Sheldrick, 2015)'
_diffrn_ambient_temperature 100(2)
_diffrn_measured_fraction_theta_full 0.982
_diffrn_measured_fraction_theta_max 0.982
_diffrn_measurement_device_type 'Bruker APEXII CCD'
_diffrn_measurement_method 'omega and phi scans'
_diffrn_radiation_type MoK\a
_diffrn_radiation_wavelength 0.71073
_diffrn_reflns_av_R_equivalents 0.1095
_diffrn_reflns_av_unetI/netI 0.0661
_diffrn_reflns_Laue_measured_fraction_full 0.982
_diffrn_reflns_Laue_measured_fraction_max 0.982
_diffrn_reflns_number 13598
_diffrn_reflns_point_group_measured_fraction_full 0.982
_diffrn_reflns_point_group_measured_fraction_max 0.982
_diffrn_reflns_theta_full 25.160
_diffrn_reflns_theta_max 25.160
_diffrn_reflns_theta_min 2.292
_diffrn_source 'I\mS microfocus tube'
_exptl_absorpt_coefficient_mu 0.346
_exptl_absorpt_correction_T_max 0.8012
_exptl_absorpt_correction_T_min 0.5524
_exptl_absorpt_correction_type multi-scan
_exptl_absorpt_process_details twinabs
_exptl_crystal_colour orange
_exptl_crystal_density_diffrn 1.200
_exptl_crystal_description plate
_exptl_crystal_F_000 2992
_exptl_crystal_size_max 0.56
_exptl_crystal_size_mid 0.17
_exptl_crystal_size_min 0.14
_refine_diff_density_max 1.190
_refine_diff_density_min -0.654
_refine_diff_density_rms 0.107
_refine_ls_extinction_method none
_refine_ls_goodness_of_fit_ref 1.085
_refine_ls_hydrogen_treatment constr
_refine_ls_matrix_type full
_refine_ls_number_parameters 1125
_refine_ls_number_reflns 13598
_refine_ls_number_restraints 1189
_refine_ls_restrained_S_all 1.067
_refine_ls_R_factor_all 0.1594
_refine_ls_R_factor_gt 0.1095
_refine_ls_shift/su_max 0.001
_refine_ls_shift/su_mean 0.000
_refine_ls_structure_factor_coef Fsqd
_refine_ls_weighting_details 'w=1/[\s^2^(Fo^2^)+(0.0452P)^2^+70.1708P] where P=(Fo^2^+2Fc^2^)/3'
_refine_ls_weighting_scheme calc
_refine_ls_wR_factor_gt 0.2432
_refine_ls_wR_factor_ref 0.2643
_reflns_Friedel_coverage 0.000
_reflns_number_gt 9453
_reflns_number_total 13598
_reflns_threshold_expression 'I > 2\s(I)'
_cod_data_source_file d3sc03641c2.cif
_cod_data_source_block 2
_cod_depositor_comments
;
The following automatic conversions were performed:

data item '_chemical_melting_point' value 'not measured' was changed
to '?' -- the value is undefined or not given.

Automatic conversion script
Id: cif_fix_values 8170 2020-07-09 18:12:32Z antanas 

 Adding full bibliography for 1569981--1569982.cif.
;
_cod_original_sg_symbol_H-M 'P 21/c'
_cod_database_code 1569981
_shelx_shelxl_version_number 2014/7
_shelx_space_group_comment
;
The symmetry employed for this shelxl refinement is uniquely defined
by the following loop, which should always be used as a source of
symmetry information in preference to the above space-group names.
They are only intended as comments.
;

loop_
_space_group_symop_operation_xyz
'x, y, z'
'-x, y+1/2, -z+1/2'
'-x, -y, -z'
'x, -y-1/2, z-1/2'

loop_
_atom_site_label
_atom_site_type_symbol
_atom_site_fract_x
_atom_site_fract_y
_atom_site_fract_z
_atom_site_U_iso_or_equiv
_atom_site_adp_type
_atom_site_occupancy
_atom_site_site_symmetry_order
_atom_site_calc_flag
_atom_site_refinement_flags_posn
_atom_site_refinement_flags_adp
_atom_site_refinement_flags_occupancy
_atom_site_disorder_assembly
_atom_site_disorder_group
Cu1 Cu 0.74401(7) 0.81913(3) 0.70334(3) 0.0242(2) Uani 1 1 d D . . . .
N1 N 0.7997(5) 0.81199(16) 0.77720(19) 0.0229(11) Uani 1 1 d . . . . .
N2 N 0.7552(5) 0.88837(17) 0.69936(19) 0.0225(11) Uani 1 1 d . . . . .
C1 C 0.8120(7) 0.8977(2) 0.7933(2) 0.0296(15) Uani 1 1 d D . . . .
C2 C 0.8209(7) 0.8506(2) 0.8101(2) 0.0296(15) Uani 1 1 d . . . . .
C3 C 0.8497(7) 0.8340(2) 0.8620(2) 0.0328(16) Uani 1 1 d . . . . .
H3 H 0.8679 0.8529 0.8923 0.039 Uiso 1 1 calc R U . . .
C4 C 0.8464(7) 0.7863(2) 0.8605(2) 0.0314(15) Uani 1 1 d . . . . .
H4 H 0.8633 0.7655 0.8893 0.038 Uiso 1 1 calc R U . . .
C5 C 0.8132(6) 0.7735(2) 0.8081(2) 0.0250(14) Uani 1 1 d . . . . .
C6 C 0.7833(6) 0.9157(2) 0.7437(2) 0.0266(14) Uani 1 1 d . . . . .
C7 C 0.7791(6) 0.9641(2) 0.7288(3) 0.0299(15) Uani 1 1 d . . . . .
H7 H 0.7956 0.9904 0.7514 0.036 Uiso 1 1 calc R U . . .
C8 C 0.7473(6) 0.9655(2) 0.6766(3) 0.0263(14) Uani 1 1 d . . . . .
H8 H 0.7364 0.9929 0.6555 0.032 Uiso 1 1 calc R U . . .
C9 C 0.7332(5) 0.9178(2) 0.6594(2) 0.0215(13) Uani 1 1 d . . . . .
C10 C 0.8469(7) 0.9336(3) 0.8371(4) 0.034(2) Uani 0.693(7) 1 d DG U P A 1
C11 C 0.9730(7) 0.9452(3) 0.8573(3) 0.039(2) Uani 0.693(7) 1 d G U P A 1
H11 H 1.0421 0.9307 0.8438 0.047 Uiso 0.693(7) 1 calc R U P A 1
C12 C 0.9980(7) 0.9779(3) 0.8972(3) 0.047(2) Uani 0.693(7) 1 d DG U P A 1
C13 C 0.8969(9) 0.9990(3) 0.9170(3) 0.047(2) Uani 0.693(7) 1 d DG U P A 1
H13 H 0.9139 1.0213 0.9443 0.057 Uiso 0.693(7) 1 calc R U P A 1
C14 C 0.7707(8) 0.9875(3) 0.8968(3) 0.049(2) Uani 0.693(7) 1 d DG U P A 1
C15 C 0.7457(6) 0.9548(3) 0.8569(3) 0.039(2) Uani 0.693(7) 1 d G U P A 1
H15 H 0.6595 0.9469 0.8431 0.047 Uiso 0.693(7) 1 calc R U P A 1
C16 C 1.1322(14) 0.9910(4) 0.9177(4) 0.066(3) Uani 0.693(7) 1 d D U P A 1
F1 F 1.2045(10) 0.9536(3) 0.9304(4) 0.098(3) Uani 0.693(7) 1 d D U P A 1
F2 F 1.1417(10) 1.0191(3) 0.9591(3) 0.084(3) Uani 0.693(7) 1 d D U P A 1
F3 F 1.1869(10) 1.0150(3) 0.8824(3) 0.084(3) Uani 0.693(7) 1 d D U P A 1
C17 C 0.6651(14) 1.0096(4) 0.9173(4) 0.072(3) Uani 0.693(7) 1 d D U P A 1
F4 F 0.6260(10) 0.9871(3) 0.9554(4) 0.103(3) Uani 0.693(7) 1 d D U P A 1
F5 F 0.5604(12) 1.0157(4) 0.8830(4) 0.128(4) Uani 0.693(7) 1 d D U P A 1
F6 F 0.6891(10) 1.0525(3) 0.9357(4) 0.104(3) Uani 0.693(7) 1 d D U P A 1
C10A C 0.806(2) 0.9344(9) 0.8360(9) 0.040(4) Uani 0.307(7) 1 d DG U P A 2
C11A C 0.9244(17) 0.9500(8) 0.8610(9) 0.044(4) Uani 0.307(7) 1 d G U P A 2
H11A H 1.0012 0.9390 0.8502 0.053 Uiso 0.307(7) 1 calc R U P A 2
C12A C 0.9308(17) 0.9818(7) 0.9019(8) 0.052(3) Uani 0.307(7) 1 d DG U P A 2
C13A C 0.818(2) 0.9979(7) 0.9177(7) 0.059(4) Uani 0.307(7) 1 d DG U P A 2
H13A H 0.8228 1.0195 0.9456 0.071 Uiso 0.307(7) 1 calc R U P A 2
C14A C 0.6998(17) 0.9823(7) 0.8927(8) 0.062(4) Uani 0.307(7) 1 d DG U P A 2
C15A C 0.6934(16) 0.9505(9) 0.8518(9) 0.050(4) Uani 0.307(7) 1 d G U P A 2
H15A H 0.6123 0.9399 0.8347 0.060 Uiso 0.307(7) 1 calc R U P A 2
C16A C 1.057(2) 0.9960(6) 0.9291(7) 0.066(4) Uani 0.307(7) 1 d D U P A 2
F1A F 1.122(2) 0.9614(5) 0.9563(6) 0.078(5) Uani 0.307(7) 1 d D U P A 2
F2A F 1.051(2) 1.0319(5) 0.9618(6) 0.074(5) Uani 0.307(7) 1 d D U P A 2
F3A F 1.130(2) 1.0111(8) 0.8948(7) 0.086(5) Uani 0.307(7) 1 d D U P A 2
C17A C 0.583(2) 1.0004(7) 0.9084(8) 0.085(4) Uani 0.307(7) 1 d D U P A 2
F4A F 0.596(3) 1.0247(8) 0.9511(7) 0.118(6) Uani 0.307(7) 1 d D U P A 2
F5A F 0.498(2) 0.9692(6) 0.9112(8) 0.101(5) Uani 0.307(7) 1 d D U P A 2
F6A F 0.528(3) 1.0305(8) 0.8731(8) 0.116(6) Uani 0.307(7) 1 d D U P A 2
C18 C 0.7944(6) 0.7243(2) 0.7876(2) 0.0222(13) Uani 1 1 d . . . . .
C19 C 0.6761(5) 0.7012(2) 0.7868(2) 0.0219(13) Uani 1 1 d . . . . .
C20 C 0.6609(6) 0.6547(2) 0.7707(2) 0.0244(13) Uani 1 1 d . . . . .
C21 C 0.7606(6) 0.6296(2) 0.7549(3) 0.0304(15) Uani 1 1 d . . . . .
H21 H 0.7493 0.5978 0.7439 0.037 Uiso 1 1 calc R U . . .
C22 C 0.8776(6) 0.6522(2) 0.7555(2) 0.0242(13) Uani 1 1 d . . . . .
C23 C 0.8964(6) 0.6988(2) 0.7720(2) 0.0232(13) Uani 1 1 d . . . . .
C24 C 0.5515(6) 0.7203(2) 0.8034(3) 0.0308(15) Uani 1 1 d . . . . .
C25 C 0.4561(6) 0.6805(2) 0.7853(3) 0.0386(17) Uani 1 1 d . . . . .
H25A H 0.4019 0.6743 0.8123 0.046 Uiso 1 1 calc R U . . .
H25B H 0.3991 0.6903 0.7533 0.046 Uiso 1 1 calc R U . . .
C26 C 0.5276(6) 0.6352(2) 0.7747(3) 0.0328(16) Uani 1 1 d . . . . .
C27 C 0.5062(7) 0.7663(3) 0.7761(4) 0.058(3) Uani 1 1 d . . . . .
H27A H 0.5662 0.7916 0.7887 0.087 Uiso 1 1 calc R U . . .
H27B H 0.4203 0.7741 0.7835 0.087 Uiso 1 1 calc R U . . .
H27C H 0.5030 0.7626 0.7387 0.087 Uiso 1 1 calc R U . . .
C28 C 0.5646(7) 0.7256(3) 0.8621(3) 0.055(2) Uani 1 1 d . . . . .
H28A H 0.6026 0.6968 0.8787 0.082 Uiso 1 1 calc R U . . .
H28B H 0.4795 0.7307 0.8718 0.082 Uiso 1 1 calc R U . . .
H28C H 0.6200 0.7525 0.8733 0.082 Uiso 1 1 calc R U . . .
C29 C 0.4660(7) 0.6100(3) 0.7249(3) 0.0436(19) Uani 1 1 d . . . . .
H29A H 0.5131 0.5802 0.7220 0.052 Uiso 1 1 calc R U . . .
H29B H 0.3766 0.6017 0.7286 0.052 Uiso 1 1 calc R U . . .
C30 C 0.4630(8) 0.6366(3) 0.6760(3) 0.062(2) Uani 1 1 d . . . . .
H30A H 0.4152 0.6660 0.6779 0.093 Uiso 1 1 calc R U . . .
H30B H 0.4206 0.6176 0.6469 0.093 Uiso 1 1 calc R U . . .
H30C H 0.5510 0.6438 0.6707 0.093 Uiso 1 1 calc R U . . .
C31 C 0.5404(6) 0.5997(2) 0.8208(3) 0.0365(17) Uani 1 1 d . . . . .
H31A H 0.5994 0.5741 0.8140 0.044 Uiso 1 1 calc R U . . .
H31B H 0.5802 0.6162 0.8527 0.044 Uiso 1 1 calc R U . . .
C32 C 0.4154(7) 0.5780(3) 0.8305(3) 0.0441(19) Uani 1 1 d . . . . .
H32A H 0.4311 0.5582 0.8616 0.066 Uiso 1 1 calc R U . . .
H32B H 0.3795 0.5586 0.8007 0.066 Uiso 1 1 calc R U . . .
H32C H 0.3544 0.6030 0.8356 0.066 Uiso 1 1 calc R U . . .
C33 C 1.0315(6) 0.7154(2) 0.7685(3) 0.0280(14) Uani 1 1 d . . . . .
C34 C 1.1004(6) 0.6681(2) 0.7576(3) 0.0343(16) Uani 1 1 d . . . . .
H34A H 1.1540 0.6732 0.7301 0.041 Uiso 1 1 calc R U . . .
H34B H 1.1572 0.6577 0.7893 0.041 Uiso 1 1 calc R U . . .
C35 C 0.9971(6) 0.6298(2) 0.7401(3) 0.0276(14) Uani 1 1 d . . . . .
C36 C 1.0310(7) 0.7497(3) 0.7231(3) 0.047(2) Uani 1 1 d . . . . .
H36A H 0.9881 0.7349 0.6911 0.071 Uiso 1 1 calc R U . . .
H36B H 1.1196 0.7576 0.7194 0.071 Uiso 1 1 calc R U . . .
H36C H 0.9848 0.7785 0.7298 0.071 Uiso 1 1 calc R U . . .
C37 C 1.1011(7) 0.7384(3) 0.8175(3) 0.049(2) Uani 1 1 d . . . . .
H37A H 1.0607 0.7688 0.8227 0.074 Uiso 1 1 calc R U . . .
H37B H 1.1914 0.7435 0.8141 0.074 Uiso 1 1 calc R U . . .
H37C H 1.0960 0.7179 0.8473 0.074 Uiso 1 1 calc R U . . .
C38 C 0.9767(7) 0.6234(3) 0.6808(3) 0.0415(18) Uani 1 1 d . . . . .
H38A H 0.9601 0.6547 0.6644 0.050 Uiso 1 1 calc R U . . .
H38B H 0.8990 0.6039 0.6706 0.050 Uiso 1 1 calc R U . . .
C39 C 1.0909(8) 0.6001(3) 0.6592(3) 0.056(2) Uani 1 1 d . . . . .
H39A H 1.1696 0.6182 0.6706 0.084 Uiso 1 1 calc R U . . .
H39B H 1.0730 0.5998 0.6213 0.084 Uiso 1 1 calc R U . . .
H39C H 1.1023 0.5677 0.6721 0.084 Uiso 1 1 calc R U . . .
C40 C 1.0331(7) 0.5824(3) 0.7666(3) 0.0410(18) Uani 1 1 d . . . . .
H40A H 0.9750 0.5579 0.7493 0.049 Uiso 1 1 calc R U . . .
H40B H 1.1217 0.5742 0.7616 0.049 Uiso 1 1 calc R U . . .
C41 C 1.0265(7) 0.5813(3) 0.8239(3) 0.048(2) Uani 1 1 d . . . . .
H41A H 1.0831 0.6056 0.8416 0.072 Uiso 1 1 calc R U . . .
H41B H 1.0540 0.5503 0.8379 0.072 Uiso 1 1 calc R U . . .
H41C H 0.9379 0.5872 0.8294 0.072 Uiso 1 1 calc R U . . .
C42 C 0.6998(5) 0.90348(19) 0.6035(2) 0.0186(12) Uani 1 1 d . . . . .
C43 C 0.5707(5) 0.9020(2) 0.5794(2) 0.0226(13) Uani 1 1 d . . . . .
C44 C 0.5420(5) 0.8934(2) 0.5263(2) 0.0241(13) Uani 1 1 d . . . . .
C45 C 0.6373(6) 0.8847(2) 0.4968(2) 0.0245(14) Uani 1 1 d . . . . .
H45 H 0.6161 0.8794 0.4606 0.029 Uiso 1 1 calc R U . . .
C46 C 0.7646(5) 0.8839(2) 0.5208(2) 0.0236(13) Uani 1 1 d . . . . .
C47 C 0.7961(5) 0.8935(2) 0.5733(2) 0.0198(12) Uani 1 1 d . . . . .
C48 C 0.4487(6) 0.9094(2) 0.6027(2) 0.0275(14) Uani 1 1 d . . . . .
C49 C 0.3421(6) 0.8974(2) 0.5567(3) 0.0298(15) Uani 1 1 d . . . . .
H49A H 0.3078 0.8654 0.5612 0.036 Uiso 1 1 calc R U . . .
H49B H 0.2705 0.9202 0.5552 0.036 Uiso 1 1 calc R U . . .
C50 C 0.4008(6) 0.8996(2) 0.5062(2) 0.0260(14) Uani 1 1 d . . . . .
C51 C 0.4385(6) 0.8766(3) 0.6483(3) 0.0375(17) Uani 1 1 d . . . . .
H51A H 0.4587 0.8443 0.6391 0.056 Uiso 1 1 calc R U . . .
H51B H 0.3509 0.8778 0.6566 0.056 Uiso 1 1 calc R U . . .
H51C H 0.4994 0.8868 0.6786 0.056 Uiso 1 1 calc R U . . .
C52 C 0.4341(6) 0.9608(3) 0.6210(3) 0.0374(17) Uani 1 1 d . . . . .
H52A H 0.5058 0.9685 0.6483 0.056 Uiso 1 1 calc R U . . .
H52B H 0.3528 0.9641 0.6345 0.056 Uiso 1 1 calc R U . . .
H52C H 0.4345 0.9823 0.5917 0.056 Uiso 1 1 calc R U . . .
C53 C 0.3470(6) 0.8616(2) 0.4659(3) 0.0325(15) Uani 1 1 d . . . . .
H53A H 0.2527 0.8658 0.4577 0.039 Uiso 1 1 calc R U . . .
H53B H 0.3830 0.8675 0.4337 0.039 Uiso 1 1 calc R U . . .
C54 C 0.3746(7) 0.8104(2) 0.4821(3) 0.0400(18) Uani 1 1 d . . . . .
H54A H 0.3355 0.8034 0.5130 0.060 Uiso 1 1 calc R U . . .
H54B H 0.4677 0.8055 0.4900 0.060 Uiso 1 1 calc R U . . .
H54C H 0.3383 0.7894 0.4538 0.060 Uiso 1 1 calc R U . . .
C55 C 0.3829(6) 0.9489(2) 0.4803(2) 0.0267(14) Uani 1 1 d . . . . .
H55A H 0.4144 0.9730 0.5066 0.032 Uiso 1 1 calc R U . . .
H55B H 0.4381 0.9506 0.4529 0.032 Uiso 1 1 calc R U . . .
C56 C 0.2458(6) 0.9620(3) 0.4561(3) 0.0353(16) Uani 1 1 d . . . . .
H56A H 0.1880 0.9574 0.4817 0.053 Uiso 1 1 calc R U . . .
H56B H 0.2183 0.9419 0.4259 0.053 Uiso 1 1 calc R U . . .
H56C H 0.2433 0.9950 0.4452 0.053 Uiso 1 1 calc R U . . .
C57 C 0.9416(5) 0.8911(2) 0.5907(2) 0.0243(13) Uani 1 1 d . . . . .
C58 C 0.9902(6) 0.8889(2) 0.5374(2) 0.0287(14) Uani 1 1 d . . . . .
H58A H 1.0221 0.9203 0.5288 0.034 Uiso 1 1 calc R U . . .
H58B H 1.0623 0.8663 0.5393 0.034 Uiso 1 1 calc R U . . .
C59 C 0.8811(6) 0.8736(2) 0.4950(2) 0.0249(14) Uani 1 1 d . . . . .
C60 C 0.9793(6) 0.8466(3) 0.6229(3) 0.0356(16) Uani 1 1 d . . . . .
H60A H 0.9528 0.8499 0.6571 0.053 Uiso 1 1 calc R U . . .
H60B H 1.0727 0.8423 0.6271 0.053 Uiso 1 1 calc R U . . .
H60C H 0.9366 0.8191 0.6051 0.053 Uiso 1 1 calc R U . . .
C61 C 0.9997(6) 0.9343(2) 0.6209(3) 0.0328(16) Uani 1 1 d . . . . .
H61A H 0.9644 0.9630 0.6033 0.049 Uiso 1 1 calc R U . . .
H61B H 1.0933 0.9340 0.6225 0.049 Uiso 1 1 calc R U . . .
H61C H 0.9784 0.9336 0.6561 0.049 Uiso 1 1 calc R U . . .
C62 C 0.8853(6) 0.8193(2) 0.4853(3) 0.0322(15) Uani 1 1 d . . . . .
H62A H 0.8848 0.8029 0.5187 0.039 Uiso 1 1 calc R U . . .
H62B H 0.8060 0.8101 0.4619 0.039 Uiso 1 1 calc R U . . .
C63 C 1.0005(7) 0.8022(3) 0.4620(3) 0.051(2) Uani 1 1 d . . . . .
H63A H 1.0798 0.8122 0.4840 0.076 Uiso 1 1 calc R U . . .
H63B H 0.9973 0.8156 0.4272 0.076 Uiso 1 1 calc R U . . .
H63C H 0.9985 0.7677 0.4596 0.076 Uiso 1 1 calc R U . . .
C64 C 0.8802(6) 0.9000(3) 0.4439(3) 0.0359(16) Uani 1 1 d . . . . .
H64A H 0.9656 0.8961 0.4331 0.043 Uiso 1 1 calc R U . . .
H64B H 0.8164 0.8847 0.4172 0.043 Uiso 1 1 calc R U . . .
C65 C 0.8500(7) 0.9521(3) 0.4442(3) 0.0420(18) Uani 1 1 d . . . . .
H65A H 0.9121 0.9679 0.4705 0.063 Uiso 1 1 calc R U . . .
H65B H 0.7630 0.9567 0.4522 0.063 Uiso 1 1 calc R U . . .
H65C H 0.8555 0.9655 0.4100 0.063 Uiso 1 1 calc R U . . .
N3 N 0.6889(7) 0.7843(3) 0.6440(3) 0.0350(16) Uani 0.872(5) 1 d D . P B 1
N4 N 0.6788(6) 0.7715(2) 0.6026(3) 0.0318(15) Uani 0.872(5) 1 d D . P B 1
N5 N 0.6661(7) 0.7628(2) 0.5559(3) 0.0371(16) Uani 0.872(5) 1 d D . P B 1
C66 C 0.6609(7) 0.7116(3) 0.5410(3) 0.0331(18) Uani 0.872(5) 1 d D . P B 1
C67 C 0.5390(9) 0.6894(3) 0.5548(4) 0.039(2) Uani 0.872(5) 1 d D . P B 1
H67A H 0.4627 0.7067 0.5373 0.047 Uiso 0.872(5) 1 calc R U P B 1
H67B H 0.5396 0.6912 0.5927 0.047 Uiso 0.872(5) 1 calc R U P B 1
C68 C 0.7784(9) 0.6849(3) 0.5690(3) 0.041(2) Uani 0.872(5) 1 d D . P B 1
H68A H 0.8582 0.7000 0.5614 0.049 Uiso 0.872(5) 1 calc R U P B 1
H68B H 0.7789 0.6861 0.6069 0.049 Uiso 0.872(5) 1 calc R U P B 1
C69 C 0.6571(9) 0.7101(3) 0.4831(3) 0.040(2) Uani 0.872(5) 1 d D . P B 1
H69A H 0.7350 0.7254 0.4739 0.048 Uiso 0.872(5) 1 calc R U P B 1
H69B H 0.5810 0.7275 0.4658 0.048 Uiso 0.872(5) 1 calc R U P B 1
C70 C 0.5327(9) 0.6374(3) 0.5372(4) 0.049(2) Uani 0.872(5) 1 d D . P B 1
H70 H 0.4528 0.6225 0.5459 0.059 Uiso 0.872(5) 1 calc R U P B 1
C71 C 0.6509(11) 0.6109(3) 0.5643(4) 0.053(3) Uani 0.872(5) 1 d D . P B 1
H71A H 0.6465 0.5775 0.5531 0.064 Uiso 0.872(5) 1 calc R U P B 1
H71B H 0.6526 0.6118 0.6023 0.064 Uiso 0.872(5) 1 calc R U P B 1
C72 C 0.7731(8) 0.6337(3) 0.5506(3) 0.042(2) Uani 0.872(5) 1 d D . P B 1
H72 H 0.8504 0.6163 0.5682 0.050 Uiso 0.872(5) 1 calc R U P B 1
C73 C 0.7692(10) 0.6322(4) 0.4918(4) 0.046(2) Uani 0.872(5) 1 d D . P B 1
H73A H 0.7661 0.5990 0.4799 0.055 Uiso 0.872(5) 1 calc R U P B 1
H73B H 0.8481 0.6468 0.4827 0.055 Uiso 0.872(5) 1 calc R U P B 1
C74 C 0.6508(9) 0.6586(3) 0.4643(4) 0.045(2) Uani 0.872(5) 1 d D . P B 1
H74 H 0.6496 0.6577 0.4260 0.054 Uiso 0.872(5) 1 calc R U P B 1
C75 C 0.5307(10) 0.6360(4) 0.4775(4) 0.052(3) Uani 0.872(5) 1 d D . P B 1
H75A H 0.5255 0.6030 0.4653 0.062 Uiso 0.872(5) 1 calc R U P B 1
H75B H 0.4542 0.6530 0.4598 0.062 Uiso 0.872(5) 1 calc R U P B 1
N3A N 0.699(5) 0.7661(11) 0.6649(18) 0.0350(16) Uani 0.128(5) 1 d D . P B 2
N4A N 0.695(4) 0.7298(9) 0.6484(14) 0.0318(15) Uani 0.128(5) 1 d D . P B 2
N5A N 0.680(4) 0.6886(9) 0.6356(10) 0.0371(16) Uani 0.128(5) 1 d D . P B 2
C66A C 0.666(3) 0.6775(11) 0.5790(10) 0.0331(18) Uani 0.128(5) 1 d D . P B 2
C67A C 0.784(4) 0.6931(19) 0.5564(15) 0.039(2) Uani 0.128(5) 1 d D . P B 2
H67C H 0.8620 0.6780 0.5753 0.047 Uiso 0.128(5) 1 calc R U P B 2
H67D H 0.7943 0.7277 0.5596 0.047 Uiso 0.128(5) 1 calc R U P B 2
C68A C 0.545(4) 0.7008(17) 0.5500(15) 0.041(2) Uani 0.128(5) 1 d D . P B 2
H68C H 0.4694 0.6919 0.5665 0.049 Uiso 0.128(5) 1 calc R U P B 2
H68D H 0.5537 0.7355 0.5517 0.049 Uiso 0.128(5) 1 calc R U P B 2
C69A C 0.656(5) 0.6242(11) 0.5761(14) 0.040(2) Uani 0.128(5) 1 d D . P B 2
H69C H 0.5826 0.6134 0.5924 0.048 Uiso 0.128(5) 1 calc R U P B 2
H69D H 0.7356 0.6099 0.5953 0.048 Uiso 0.128(5) 1 calc R U P B 2
C70A C 0.765(4) 0.6787(15) 0.4987(15) 0.049(2) Uani 0.128(5) 1 d D . P B 2
H70A H 0.8397 0.6893 0.4825 0.059 Uiso 0.128(5) 1 calc R U P B 2
C71A C 0.640(5) 0.6997(18) 0.4693(16) 0.053(3) Uani 0.128(5) 1 d D . P B 2
H71C H 0.6469 0.7345 0.4697 0.064 Uiso 0.128(5) 1 calc R U P B 2
H71D H 0.6291 0.6892 0.4327 0.064 Uiso 0.128(5) 1 calc R U P B 2
C72A C 0.524(4) 0.6847(15) 0.4936(13) 0.042(2) Uani 0.128(5) 1 d D . P B 2
H72A H 0.4437 0.6992 0.4743 0.050 Uiso 0.128(5) 1 calc R U P B 2
C73A C 0.515(5) 0.6307(16) 0.491(2) 0.046(2) Uani 0.128(5) 1 d D . P B 2
H73C H 0.4407 0.6199 0.5070 0.055 Uiso 0.128(5) 1 calc R U P B 2
H73D H 0.5002 0.6205 0.4541 0.055 Uiso 0.128(5) 1 calc R U P B 2
C74A C 0.638(4) 0.6084(12) 0.5189(15) 0.045(2) Uani 0.128(5) 1 d D . P B 2
H74A H 0.6310 0.5733 0.5170 0.054 Uiso 0.128(5) 1 calc R U P B 2
C75A C 0.753(5) 0.6239(16) 0.496(2) 0.052(3) Uani 0.128(5) 1 d D . P B 2
H75C H 0.7442 0.6136 0.4592 0.062 Uiso 0.128(5) 1 calc R U P B 2
H75D H 0.8322 0.6094 0.5149 0.062 Uiso 0.128(5) 1 calc R U P B 2
C1S C 0.235(4) 0.7535(15) 0.6141(17) 0.125(10) Uani 0.437(17) 1 d D U P C 1
H1SA H 0.1880 0.7750 0.6337 0.187 Uiso 0.437(17) 1 calc R U P C 1
H1SB H 0.2994 0.7361 0.6381 0.187 Uiso 0.437(17) 1 calc R U P C 1
H1SC H 0.2787 0.7717 0.5900 0.187 Uiso 0.437(17) 1 calc R U P C 1
C2S C 0.153(3) 0.7231(13) 0.5874(14) 0.106(6) Uani 0.437(17) 1 d D U P C 1
H2SA H 0.1085 0.7077 0.6135 0.127 Uiso 0.437(17) 1 calc R U P C 1
H2SB H 0.0881 0.7428 0.5659 0.127 Uiso 0.437(17) 1 calc R U P C 1
O1S O 0.181(3) 0.6889(8) 0.5565(9) 0.107(5) Uani 0.437(17) 1 d D U P C 1
C3S C 0.183(2) 0.6960(8) 0.5063(9) 0.085(5) Uani 0.437(17) 1 d D U P C 1
H3SA H 0.2671 0.7112 0.5049 0.102 Uiso 0.437(17) 1 calc R U P C 1
H3SB H 0.1177 0.7208 0.4962 0.102 Uiso 0.437(17) 1 calc R U P C 1
C4S C 0.167(4) 0.6654(13) 0.4660(12) 0.109(9) Uani 0.437(17) 1 d D U P C 1
H4SA H 0.1746 0.6824 0.4339 0.164 Uiso 0.437(17) 1 calc R U P C 1
H4SB H 0.2339 0.6410 0.4719 0.164 Uiso 0.437(17) 1 calc R U P C 1
H4SC H 0.0824 0.6507 0.4631 0.164 Uiso 0.437(17) 1 calc R U P C 1
C5S C 0.774(2) 0.4805(5) 0.7540(6) 0.131(7) Uani 0.741(8) 1 d D U P D 1
H5SA H 0.7809 0.4870 0.7912 0.196 Uiso 0.741(8) 1 calc R U P D 1
H5SB H 0.8452 0.4955 0.7403 0.196 Uiso 0.741(8) 1 calc R U P D 1
H5SC H 0.6921 0.4930 0.7360 0.196 Uiso 0.741(8) 1 calc R U P D 1
C6S C 0.778(2) 0.4331(5) 0.7464(6) 0.123(5) Uani 0.741(8) 1 d D U P D 1
H6SA H 0.8591 0.4217 0.7667 0.148 Uiso 0.741(8) 1 calc R U P D 1
H6SB H 0.7072 0.4192 0.7624 0.148 Uiso 0.741(8) 1 calc R U P D 1
O2S O 0.7701(14) 0.4145(3) 0.7002(4) 0.110(4) Uani 0.741(8) 1 d D U P D 1
C7S C 0.739(3) 0.3688(5) 0.6954(7) 0.140(6) Uani 0.741(8) 1 d D U P D 1
H7SA H 0.6639 0.3629 0.7130 0.168 Uiso 0.741(8) 1 calc R U P D 1
H7SB H 0.8118 0.3500 0.7135 0.168 Uiso 0.741(8) 1 calc R U P D 1
C8S C 0.711(3) 0.3531(6) 0.6445(7) 0.159(8) Uani 0.741(8) 1 d D U P D 1
H8SA H 0.6893 0.3195 0.6443 0.238 Uiso 0.741(8) 1 calc R U P D 1
H8SB H 0.6374 0.3708 0.6264 0.238 Uiso 0.741(8) 1 calc R U P D 1
H8SC H 0.7855 0.3578 0.6270 0.238 Uiso 0.741(8) 1 calc R U P D 1
C1T C 0.290(2) 0.7576(9) 0.6216(11) 0.092(6) Uani 0.563(17) 1 d D U P C 2
H1TA H 0.2619 0.7688 0.6535 0.138 Uiso 0.563(17) 1 calc R U P C 2
H1TB H 0.3721 0.7411 0.6302 0.138 Uiso 0.563(17) 1 calc R U P C 2
H1TC H 0.3004 0.7845 0.5991 0.138 Uiso 0.563(17) 1 calc R U P C 2
C2T C 0.1988(19) 0.7272(10) 0.5962(9) 0.092(5) Uani 0.563(17) 1 d D U P C 2
H2TA H 0.1879 0.7017 0.6210 0.111 Uiso 0.563(17) 1 calc R U P C 2
H2TB H 0.1167 0.7448 0.5902 0.111 Uiso 0.563(17) 1 calc R U P C 2
O1T O 0.2110(15) 0.7065(6) 0.5517(7) 0.095(4) Uani 0.563(17) 1 d D U P C 2
C3T C 0.1238(18) 0.6752(8) 0.5276(10) 0.105(5) Uani 0.563(17) 1 d D U P C 2
H3TA H 0.0441 0.6930 0.5150 0.126 Uiso 0.563(17) 1 calc R U P C 2
H3TB H 0.1030 0.6529 0.5542 0.126 Uiso 0.563(17) 1 calc R U P C 2
C4T C 0.152(3) 0.6491(11) 0.4870(12) 0.128(9) Uani 0.563(17) 1 d D U P C 2
H4TA H 0.0797 0.6286 0.4742 0.193 Uiso 0.563(17) 1 calc R U P C 2
H4TB H 0.1695 0.6702 0.4592 0.193 Uiso 0.563(17) 1 calc R U P C 2
H4TC H 0.2288 0.6299 0.4986 0.193 Uiso 0.563(17) 1 calc R U P C 2
C5T C 0.782(5) 0.496(2) 0.718(3) 0.153(12) Uani 0.259(8) 1 d D U P D 2
H5TA H 0.8012 0.5246 0.6998 0.230 Uiso 0.259(8) 1 calc R U P D 2
H5TB H 0.7977 0.5016 0.7555 0.230 Uiso 0.259(8) 1 calc R U P D 2
H5TC H 0.8374 0.4703 0.7096 0.230 Uiso 0.259(8) 1 calc R U P D 2
C6T C 0.656(5) 0.4838(14) 0.703(2) 0.144(9) Uani 0.259(8) 1 d D U P D 2
H6TA H 0.6027 0.5109 0.7106 0.173 Uiso 0.259(8) 1 calc R U P D 2
H6TB H 0.6421 0.4797 0.6649 0.173 Uiso 0.259(8) 1 calc R U P D 2
O2T O 0.610(4) 0.4457(12) 0.7234(13) 0.138(7) Uani 0.259(8) 1 d D U P D 2
C7T C 0.635(6) 0.4031(12) 0.7067(17) 0.129(6) Uani 0.259(8) 1 d D U P D 2
H7TA H 0.6227 0.3807 0.7344 0.155 Uiso 0.259(8) 1 calc R U P D 2
H7TB H 0.7283 0.4026 0.7041 0.155 Uiso 0.259(8) 1 calc R U P D 2
C8T C 0.573(7) 0.3851(16) 0.6617(18) 0.135(11) Uani 0.259(8) 1 d D U P D 2
H8TA H 0.6057 0.3534 0.6565 0.203 Uiso 0.259(8) 1 calc R U P D 2
H8TB H 0.4807 0.3833 0.6633 0.203 Uiso 0.259(8) 1 calc R U P D 2
H8TC H 0.5870 0.4054 0.6328 0.203 Uiso 0.259(8) 1 calc R U P D 2

loop_
_atom_site_aniso_label
_atom_site_aniso_U_11
_atom_site_aniso_U_22
_atom_site_aniso_U_33
_atom_site_aniso_U_23
_atom_site_aniso_U_13
_atom_site_aniso_U_12
Cu1 0.0256(4) 0.0177(4) 0.0286(4) -0.0006(3) 0.0021(3) -0.0013(3)
N1 0.021(3) 0.014(3) 0.033(3) -0.001(2) 0.004(2) 0.002(2)
N2 0.017(2) 0.022(3) 0.028(3) -0.003(2) 0.002(2) 0.000(2)
C1 0.045(4) 0.021(3) 0.023(3) -0.004(3) 0.006(3) -0.005(3)
C2 0.040(4) 0.026(4) 0.022(3) -0.001(3) 0.003(3) 0.005(3)
C3 0.048(4) 0.026(4) 0.023(3) -0.001(3) 0.002(3) 0.005(3)
C4 0.042(4) 0.030(4) 0.024(3) 0.005(3) 0.010(3) 0.006(3)
C5 0.023(3) 0.021(3) 0.033(4) 0.003(3) 0.009(3) 0.000(3)
C6 0.028(3) 0.022(3) 0.029(3) -0.004(3) 0.002(3) 0.004(3)
C7 0.040(4) 0.015(3) 0.035(4) 0.001(3) 0.006(3) 0.005(3)
C8 0.024(3) 0.013(3) 0.040(4) 0.004(3) 0.002(3) 0.000(2)
C9 0.011(3) 0.026(3) 0.027(3) 0.002(3) 0.003(2) 0.004(2)
C10 0.055(5) 0.017(4) 0.026(4) 0.002(4) -0.002(4) 0.007(4)
C11 0.061(5) 0.026(4) 0.027(4) -0.002(3) -0.005(4) 0.001(4)
C12 0.077(5) 0.031(4) 0.031(4) -0.006(3) -0.003(4) -0.007(4)
C13 0.086(5) 0.029(5) 0.025(4) 0.000(4) -0.001(4) 0.004(4)
C14 0.085(5) 0.024(4) 0.034(4) 0.000(3) 0.000(4) 0.015(4)
C15 0.062(6) 0.025(4) 0.029(4) 0.003(3) 0.001(4) 0.010(4)
C16 0.081(6) 0.064(5) 0.047(5) -0.011(4) -0.010(4) -0.021(4)
F1 0.091(6) 0.076(5) 0.106(7) -0.013(4) -0.045(5) -0.018(4)
F2 0.104(7) 0.083(5) 0.059(4) -0.029(4) -0.002(4) -0.048(5)
F3 0.087(6) 0.097(6) 0.065(5) -0.013(4) 0.002(4) -0.036(5)
C17 0.108(6) 0.047(5) 0.063(5) -0.001(4) 0.019(4) 0.036(4)
F4 0.140(7) 0.069(5) 0.112(6) 0.019(4) 0.060(5) 0.047(5)
F5 0.141(7) 0.132(9) 0.107(7) -0.030(6) 0.006(5) 0.080(6)
F6 0.162(8) 0.052(4) 0.108(6) -0.022(4) 0.050(6) 0.035(4)
C10A 0.068(8) 0.019(7) 0.028(7) 0.004(6) -0.005(6) 0.008(6)
C11A 0.070(7) 0.027(6) 0.030(6) -0.004(5) -0.006(6) 0.008(6)
C12A 0.088(6) 0.029(6) 0.033(6) -0.007(5) -0.007(5) 0.008(5)
C13A 0.100(6) 0.032(7) 0.044(7) 0.002(6) 0.008(6) 0.019(6)
C14A 0.102(6) 0.035(6) 0.049(6) 0.001(6) 0.009(5) 0.025(5)
C15A 0.078(8) 0.029(7) 0.042(7) 0.006(6) 0.005(6) 0.018(6)
C16A 0.092(7) 0.054(6) 0.043(6) -0.013(5) -0.014(5) -0.003(6)
F1A 0.112(10) 0.061(7) 0.049(8) -0.016(6) -0.028(7) -0.001(7)
F2A 0.110(11) 0.056(7) 0.048(7) -0.017(6) -0.014(8) -0.010(7)
F3A 0.106(9) 0.089(10) 0.055(8) -0.018(7) -0.009(7) -0.024(8)
C17A 0.122(8) 0.060(8) 0.078(8) 0.012(6) 0.032(6) 0.049(6)
F4A 0.164(12) 0.099(10) 0.100(8) -0.011(8) 0.052(8) 0.032(9)
F5A 0.124(9) 0.069(8) 0.121(12) 0.004(8) 0.048(8) 0.053(7)
F6A 0.169(13) 0.083(10) 0.100(10) 0.028(8) 0.034(9) 0.069(9)
C18 0.022(3) 0.018(3) 0.028(3) 0.005(3) 0.009(3) 0.005(2)
C19 0.019(3) 0.021(3) 0.025(3) 0.006(3) 0.002(2) 0.005(2)
C20 0.020(3) 0.024(3) 0.030(3) 0.002(3) 0.005(3) 0.002(3)
C21 0.024(3) 0.021(3) 0.045(4) 0.001(3) 0.001(3) 0.002(3)
C22 0.022(3) 0.023(3) 0.027(3) 0.003(3) 0.003(3) 0.004(3)
C23 0.021(3) 0.025(3) 0.023(3) 0.005(3) 0.003(2) 0.003(3)
C24 0.018(3) 0.025(3) 0.050(4) 0.000(3) 0.008(3) 0.000(3)
C25 0.023(3) 0.037(4) 0.058(5) 0.007(4) 0.012(3) 0.002(3)
C26 0.024(3) 0.027(4) 0.046(4) 0.003(3) 0.001(3) 0.001(3)
C27 0.020(4) 0.039(4) 0.117(8) 0.021(5) 0.011(4) 0.014(3)
C28 0.035(4) 0.071(6) 0.063(6) -0.022(5) 0.023(4) -0.011(4)
C29 0.025(4) 0.057(5) 0.047(5) 0.002(4) 0.000(3) -0.006(3)
C30 0.047(5) 0.074(7) 0.063(6) -0.003(5) 0.003(4) -0.005(5)
C31 0.027(4) 0.035(4) 0.047(4) 0.008(3) 0.003(3) -0.005(3)
C32 0.048(5) 0.035(4) 0.048(5) 0.010(4) 0.003(4) -0.011(3)
C33 0.016(3) 0.026(3) 0.042(4) 0.000(3) 0.004(3) 0.000(3)
C34 0.022(3) 0.036(4) 0.045(4) -0.006(3) 0.006(3) 0.003(3)
C35 0.018(3) 0.025(3) 0.039(4) -0.004(3) 0.002(3) 0.002(3)
C36 0.039(4) 0.037(4) 0.073(6) 0.008(4) 0.029(4) 0.001(3)
C37 0.024(4) 0.062(5) 0.062(5) -0.025(4) 0.007(4) -0.010(4)
C38 0.032(4) 0.043(4) 0.047(4) -0.007(4) 0.001(3) 0.009(3)
C39 0.040(5) 0.082(7) 0.046(5) -0.013(4) 0.005(4) 0.011(4)
C40 0.030(4) 0.035(4) 0.057(5) -0.003(4) 0.003(3) 0.008(3)
C41 0.041(4) 0.048(5) 0.053(5) 0.007(4) 0.001(4) 0.017(4)
C42 0.014(3) 0.014(3) 0.027(3) 0.002(2) 0.002(2) 0.001(2)
C43 0.015(3) 0.021(3) 0.032(3) 0.005(3) 0.006(3) -0.002(2)
C44 0.013(3) 0.025(3) 0.033(4) 0.003(3) 0.001(3) -0.002(2)
C45 0.022(3) 0.030(3) 0.021(3) 0.002(3) 0.002(3) -0.003(3)
C46 0.013(3) 0.025(3) 0.032(3) 0.002(3) 0.002(2) 0.000(2)
C47 0.011(3) 0.024(3) 0.025(3) 0.002(3) 0.002(2) 0.001(2)
C48 0.013(3) 0.034(4) 0.035(4) 0.001(3) 0.002(3) 0.000(3)
C49 0.020(3) 0.029(4) 0.041(4) 0.001(3) 0.008(3) -0.003(3)
C50 0.013(3) 0.032(4) 0.033(4) 0.000(3) 0.004(3) -0.002(3)
C51 0.019(3) 0.056(5) 0.039(4) 0.012(4) 0.008(3) -0.001(3)
C52 0.021(3) 0.044(4) 0.049(4) -0.006(3) 0.009(3) 0.007(3)
C53 0.019(3) 0.033(4) 0.045(4) 0.005(3) 0.003(3) -0.003(3)
C54 0.028(4) 0.034(4) 0.056(5) -0.002(3) 0.002(3) -0.002(3)
C55 0.016(3) 0.030(3) 0.032(4) 0.005(3) 0.001(3) 0.003(3)
C56 0.022(3) 0.039(4) 0.043(4) 0.010(3) 0.000(3) 0.005(3)
C57 0.016(3) 0.025(3) 0.031(3) 0.001(3) 0.003(3) 0.001(2)
C58 0.021(3) 0.036(4) 0.029(3) -0.001(3) 0.003(3) -0.005(3)
C59 0.019(3) 0.033(4) 0.024(3) -0.002(3) 0.004(2) -0.005(3)
C60 0.022(3) 0.045(4) 0.037(4) 0.003(3) -0.005(3) 0.005(3)
C61 0.020(3) 0.038(4) 0.039(4) -0.007(3) -0.002(3) -0.004(3)
C62 0.023(3) 0.037(4) 0.037(4) -0.005(3) 0.005(3) -0.002(3)
C63 0.037(4) 0.046(5) 0.073(6) -0.028(4) 0.019(4) -0.011(4)
C64 0.024(3) 0.051(5) 0.033(4) -0.002(3) 0.008(3) -0.002(3)
C65 0.035(4) 0.046(4) 0.048(5) 0.013(4) 0.015(3) 0.005(3)
N3 0.039(4) 0.036(4) 0.029(4) -0.003(3) 0.004(3) -0.008(3)
N4 0.027(3) 0.031(4) 0.037(4) 0.002(3) 0.003(3) -0.004(3)
N5 0.046(4) 0.032(4) 0.032(4) 0.001(3) 0.002(3) 0.003(3)
C66 0.031(4) 0.028(4) 0.041(5) 0.002(3) 0.006(3) 0.006(3)
C67 0.034(5) 0.030(5) 0.056(6) 0.001(4) 0.013(4) 0.002(4)
C68 0.041(5) 0.042(6) 0.040(5) -0.006(4) 0.002(4) -0.001(4)
C69 0.041(5) 0.037(5) 0.040(5) 0.002(4) 0.003(4) -0.004(4)
C70 0.044(5) 0.037(5) 0.070(7) -0.003(4) 0.023(5) -0.005(4)
C71 0.079(7) 0.032(5) 0.051(6) 0.008(4) 0.016(5) 0.008(5)
C72 0.038(5) 0.044(5) 0.042(5) 0.000(4) 0.000(4) 0.014(4)
C73 0.044(6) 0.045(6) 0.047(5) -0.006(4) 0.005(4) 0.005(4)
C74 0.051(6) 0.038(5) 0.045(5) 0.003(4) 0.002(4) -0.005(4)
C75 0.042(6) 0.045(6) 0.068(7) -0.016(5) 0.005(5) -0.003(4)
N3A 0.039(4) 0.036(4) 0.029(4) -0.003(3) 0.004(3) -0.008(3)
N4A 0.027(3) 0.031(4) 0.037(4) 0.002(3) 0.003(3) -0.004(3)
N5A 0.046(4) 0.032(4) 0.032(4) 0.001(3) 0.002(3) 0.003(3)
C66A 0.031(4) 0.028(4) 0.041(5) 0.002(3) 0.006(3) 0.006(3)
C67A 0.034(5) 0.030(5) 0.056(6) 0.001(4) 0.013(4) 0.002(4)
C68A 0.041(5) 0.042(6) 0.040(5) -0.006(4) 0.002(4) -0.001(4)
C69A 0.041(5) 0.037(5) 0.040(5) 0.002(4) 0.003(4) -0.004(4)
C70A 0.044(5) 0.037(5) 0.070(7) -0.003(4) 0.023(5) -0.005(4)
C71A 0.079(7) 0.032(5) 0.051(6) 0.008(4) 0.016(5) 0.008(5)
C72A 0.038(5) 0.044(5) 0.042(5) 0.000(4) 0.000(4) 0.014(4)
C73A 0.044(6) 0.045(6) 0.047(5) -0.006(4) 0.005(4) 0.005(4)
C74A 0.051(6) 0.038(5) 0.045(5) 0.003(4) 0.002(4) -0.005(4)
C75A 0.042(6) 0.045(6) 0.068(7) -0.016(5) 0.005(5) -0.003(4)
C1S 0.085(18) 0.120(15) 0.174(17) -0.026(13) 0.035(14) -0.018(14)
C2S 0.062(12) 0.098(11) 0.162(11) -0.022(8) 0.032(9) -0.003(10)
O1S 0.060(10) 0.101(10) 0.163(10) -0.020(8) 0.025(7) 0.004(8)
C3S 0.029(9) 0.073(10) 0.154(10) -0.016(8) 0.021(8) 0.012(8)
C4S 0.047(14) 0.098(16) 0.180(14) -0.035(13) 0.009(12) 0.018(13)
C5S 0.248(19) 0.076(8) 0.063(9) 0.011(7) 0.013(11) -0.029(9)
C6S 0.203(13) 0.080(7) 0.082(7) 0.000(6) 0.009(8) -0.033(8)
O2S 0.183(11) 0.060(5) 0.081(6) -0.008(5) 0.007(7) -0.026(6)
C7S 0.218(14) 0.075(7) 0.119(9) -0.010(7) 0.004(10) -0.029(8)
C8S 0.27(2) 0.074(10) 0.124(11) -0.011(8) -0.012(12) -0.021(13)
C1T 0.056(11) 0.076(11) 0.147(13) -0.015(10) 0.025(10) -0.008(9)
C2T 0.039(9) 0.088(9) 0.154(10) -0.033(7) 0.030(8) -0.017(8)
O1T 0.044(7) 0.082(9) 0.163(9) -0.036(7) 0.025(6) -0.012(6)
C3T 0.051(8) 0.087(10) 0.174(12) -0.040(8) 0.005(8) -0.011(7)
C4T 0.060(13) 0.131(17) 0.188(15) -0.058(14) -0.002(12) 0.012(13)
C5T 0.226(19) 0.11(2) 0.12(2) -0.004(19) 0.010(16) -0.026(15)
C6T 0.223(19) 0.089(12) 0.115(17) -0.003(12) 0.010(15) -0.018(12)
O2T 0.209(15) 0.089(10) 0.109(12) -0.001(10) 0.006(12) -0.014(11)
C7T 0.201(14) 0.082(10) 0.101(11) 0.001(9) 0.012(11) -0.017(10)
C8T 0.21(2) 0.078(17) 0.111(14) 0.000(13) 0.004(16) -0.005(17)

loop_
_atom_type_symbol
_atom_type_description
_atom_type_scat_dispersion_real
_atom_type_scat_dispersion_imag
_atom_type_scat_source
C C 0.0033 0.0016 'International Tables Vol C Tables 4.2.6.8 and 6.1.1.4'
H H 0.0000 0.0000 'International Tables Vol C Tables 4.2.6.8 and 6.1.1.4'
Cu Cu 0.3201 1.2651 'International Tables Vol C Tables 4.2.6.8 and 6.1.1.4'
F F 0.0171 0.0103 'International Tables Vol C Tables 4.2.6.8 and 6.1.1.4'
N N 0.0061 0.0033 'International Tables Vol C Tables 4.2.6.8 and 6.1.1.4'
O O 0.0106 0.0060 'International Tables Vol C Tables 4.2.6.8 and 6.1.1.4'

loop_
_geom_angle_atom_site_label_1
_geom_angle_atom_site_label_2
_geom_angle_atom_site_label_3
_geom_angle
_geom_angle_site_symmetry_1
_geom_angle_site_symmetry_3
_geom_angle_publ_flag
N3A Cu1 N1 118.2(16) . . ?
N3 Cu1 N1 141.6(3) . . ?
N3A Cu1 N2 143.4(16) . . ?
N3 Cu1 N2 120.1(3) . . ?
N1 Cu1 N2 98.4(2) . . ?
C5 N1 C2 106.0(5) . . ?
C5 N1 Cu1 131.8(4) . . ?
C2 N1 Cu1 121.9(4) . . ?
C9 N2 C6 107.0(5) . . ?
C9 N2 Cu1 131.6(4) . . ?
C6 N2 Cu1 121.3(4) . . ?
C6 C1 C2 129.5(6) . . ?
C6 C1 C10 116.5(7) . . ?
C2 C1 C10 113.8(7) . . ?
C6 C1 C10A 113.8(13) . . ?
C2 C1 C10A 115.4(13) . . ?
N1 C2 C1 124.1(6) . . ?
N1 C2 C3 108.6(5) . . ?
C1 C2 C3 127.2(6) . . ?
C4 C3 C2 107.6(6) . . ?
C4 C3 H3 126.2 . . ?
C2 C3 H3 126.2 . . ?
C3 C4 C5 106.8(6) . . ?
C3 C4 H4 126.6 . . ?
C5 C4 H4 126.6 . . ?
N1 C5 C4 111.0(5) . . ?
N1 C5 C18 122.9(5) . . ?
C4 C5 C18 126.0(6) . . ?
C1 C6 N2 124.4(6) . . ?
C1 C6 C7 127.1(6) . . ?
N2 C6 C7 108.5(5) . . ?
C8 C7 C6 107.1(6) . . ?
C8 C7 H7 126.4 . . ?
C6 C7 H7 126.4 . . ?
C7 C8 C9 106.7(5) . . ?
C7 C8 H8 126.7 . . ?
C9 C8 H8 126.7 . . ?
N2 C9 C8 110.7(5) . . ?
N2 C9 C42 125.3(5) . . ?
C8 C9 C42 124.0(5) . . ?
C11 C10 C15 120.0 . . ?
C11 C10 C1 122.9(5) . . ?
C15 C10 C1 117.1(5) . . ?
C12 C11 C10 120.0 . . ?
C12 C11 H11 120.0 . . ?
C10 C11 H11 120.0 . . ?
C11 C12 C13 120.0 . . ?
C11 C12 C16 119.9(7) . . ?
C13 C12 C16 120.1(7) . . ?
C14 C13 C12 120.0 . . ?
C14 C13 H13 120.0 . . ?
C12 C13 H13 120.0 . . ?
C13 C14 C15 120.0 . . ?
C13 C14 C17 120.0(7) . . ?
C15 C14 C17 120.0(7) . . ?
C14 C15 C10 120.0 . . ?
C14 C15 H15 120.0 . . ?
C10 C15 H15 120.0 . . ?
F1 C16 F2 108.0(10) . . ?
F1 C16 F3 106.7(11) . . ?
F2 C16 F3 105.5(9) . . ?
F1 C16 C12 111.7(9) . . ?
F2 C16 C12 112.9(11) . . ?
F3 C16 C12 111.6(9) . . ?
F4 C17 F6 103.8(10) . . ?
F4 C17 F5 104.7(12) . . ?
F6 C17 F5 102.7(10) . . ?
F4 C17 C14 114.9(10) . . ?
F6 C17 C14 114.9(11) . . ?
F5 C17 C14 114.4(10) . . ?
C11A C10A C15A 120.0 . . ?
C11A C10A C1 114.9(12) . . ?
C15A C10A C1 125.1(12) . . ?
C10A C11A C12A 120.0 . . ?
C10A C11A H11A 120.0 . . ?
C12A C11A H11A 120.0 . . ?
C13A C12A C11A 120.0 . . ?
C13A C12A C16A 121.0(13) . . ?
C11A C12A C16A 118.9(13) . . ?
C12A C13A C14A 120.0 . . ?
C12A C13A H13A 120.0 . . ?
C14A C13A H13A 120.0 . . ?
C13A C14A C15A 120.0 . . ?
C13A C14A C17A 119.5(13) . . ?
C15A C14A C17A 120.4(13) . . ?
C14A C15A C10A 120.0 . . ?
C14A C15A H15A 120.0 . . ?
C10A C15A H15A 120.0 . . ?
F1A C16A F3A 107.3(15) . . ?
F1A C16A F2A 107.0(13) . . ?
F3A C16A F2A 106.0(14) . . ?
F1A C16A C12A 113.7(17) . . ?
F3A C16A C12A 109.6(19) . . ?
F2A C16A C12A 112.9(17) . . ?
F5A C17A F4A 107.7(16) . . ?
F5A C17A F6A 104.5(16) . . ?
F4A C17A F6A 103.3(15) . . ?
F5A C17A C14A 113.7(19) . . ?
F4A C17A C14A 116.8(19) . . ?
F6A C17A C14A 110(2) . . ?
C19 C18 C23 118.1(5) . . ?
C19 C18 C5 120.6(5) . . ?
C23 C18 C5 121.2(5) . . ?
C20 C19 C18 120.6(5) . . ?
C20 C19 C24 110.9(5) . . ?
C18 C19 C24 128.5(5) . . ?
C21 C20 C19 121.5(6) . . ?
C21 C20 C26 125.6(6) . . ?
C19 C20 C26 112.8(5) . . ?
C20 C21 C22 118.2(6) . . ?
C20 C21 H21 120.9 . . ?
C22 C21 H21 120.9 . . ?
C21 C22 C23 121.7(6) . . ?
C21 C22 C35 125.0(6) . . ?
C23 C22 C35 113.3(5) . . ?
C22 C23 C18 119.9(6) . . ?
C22 C23 C33 111.4(5) . . ?
C18 C23 C33 128.7(6) . . ?
C28 C24 C27 111.0(7) . . ?
C28 C24 C25 109.5(6) . . ?
C27 C24 C25 110.1(6) . . ?
C28 C24 C19 111.6(6) . . ?
C27 C24 C19 112.8(6) . . ?
C25 C24 C19 101.4(5) . . ?
C26 C25 C24 110.9(5) . . ?
C26 C25 H25A 109.5 . . ?
C24 C25 H25A 109.5 . . ?
C26 C25 H25B 109.5 . . ?
C24 C25 H25B 109.5 . . ?
H25A C25 H25B 108.1 . . ?
C20 C26 C29 112.5(6) . . ?
C20 C26 C25 101.0(5) . . ?
C29 C26 C25 112.8(6) . . ?
C20 C26 C31 108.5(5) . . ?
C29 C26 C31 109.1(6) . . ?
C25 C26 C31 112.8(6) . . ?
C24 C27 H27A 109.5 . . ?
C24 C27 H27B 109.5 . . ?
H27A C27 H27B 109.5 . . ?
C24 C27 H27C 109.5 . . ?
H27A C27 H27C 109.5 . . ?
H27B C27 H27C 109.5 . . ?
C24 C28 H28A 109.5 . . ?
C24 C28 H28B 109.5 . . ?
H28A C28 H28B 109.5 . . ?
C24 C28 H28C 109.5 . . ?
H28A C28 H28C 109.5 . . ?
H28B C28 H28C 109.5 . . ?
C30 C29 C26 116.3(7) . . ?
C30 C29 H29A 108.2 . . ?
C26 C29 H29A 108.2 . . ?
C30 C29 H29B 108.2 . . ?
C26 C29 H29B 108.2 . . ?
H29A C29 H29B 107.4 . . ?
C29 C30 H30A 109.5 . . ?
C29 C30 H30B 109.5 . . ?
H30A C30 H30B 109.5 . . ?
C29 C30 H30C 109.5 . . ?
H30A C30 H30C 109.5 . . ?
H30B C30 H30C 109.5 . . ?
C32 C31 C26 114.9(6) . . ?
C32 C31 H31A 108.5 . . ?
C26 C31 H31A 108.5 . . ?
C32 C31 H31B 108.5 . . ?
C26 C31 H31B 108.5 . . ?
H31A C31 H31B 107.5 . . ?
C31 C32 H32A 109.5 . . ?
C31 C32 H32B 109.5 . . ?
H32A C32 H32B 109.5 . . ?
C31 C32 H32C 109.5 . . ?
H32A C32 H32C 109.5 . . ?
H32B C32 H32C 109.5 . . ?
C23 C33 C37 114.6(6) . . ?
C23 C33 C36 110.7(5) . . ?
C37 C33 C36 108.7(6) . . ?
C23 C33 C34 102.2(5) . . ?
C37 C33 C34 110.1(6) . . ?
C36 C33 C34 110.4(6) . . ?
C35 C34 C33 109.2(5) . . ?
C35 C34 H34A 109.8 . . ?
C33 C34 H34A 109.8 . . ?
C35 C34 H34B 109.8 . . ?
C33 C34 H34B 109.8 . . ?
H34A C34 H34B 108.3 . . ?
C22 C35 C40 113.8(5) . . ?
C22 C35 C38 108.9(5) . . ?
C40 C35 C38 109.7(6) . . ?
C22 C35 C34 101.5(5) . . ?
C40 C35 C34 111.6(5) . . ?
C38 C35 C34 111.0(6) . . ?
C33 C36 H36A 109.5 . . ?
C33 C36 H36B 109.5 . . ?
H36A C36 H36B 109.5 . . ?
C33 C36 H36C 109.5 . . ?
H36A C36 H36C 109.5 . . ?
H36B C36 H36C 109.5 . . ?
C33 C37 H37A 109.5 . . ?
C33 C37 H37B 109.5 . . ?
H37A C37 H37B 109.5 . . ?
C33 C37 H37C 109.5 . . ?
H37A C37 H37C 109.5 . . ?
H37B C37 H37C 109.5 . . ?
C35 C38 C39 114.9(6) . . ?
C35 C38 H38A 108.6 . . ?
C39 C38 H38A 108.6 . . ?
C35 C38 H38B 108.6 . . ?
C39 C38 H38B 108.6 . . ?
H38A C38 H38B 107.5 . . ?
C38 C39 H39A 109.5 . . ?
C38 C39 H39B 109.5 . . ?
H39A C39 H39B 109.5 . . ?
C38 C39 H39C 109.5 . . ?
H39A C39 H39C 109.5 . . ?
H39B C39 H39C 109.5 . . ?
C41 C40 C35 114.9(6) . . ?
C41 C40 H40A 108.5 . . ?
C35 C40 H40A 108.5 . . ?
C41 C40 H40B 108.5 . . ?
C35 C40 H40B 108.5 . . ?
H40A C40 H40B 107.5 . . ?
C40 C41 H41A 109.5 . . ?
C40 C41 H41B 109.5 . . ?
H41A C41 H41B 109.5 . . ?
C40 C41 H41C 109.5 . . ?
H41A C41 H41C 109.5 . . ?
H41B C41 H41C 109.5 . . ?
C43 C42 C47 118.3(5) . . ?
C43 C42 C9 120.4(5) . . ?
C47 C42 C9 121.2(5) . . ?
C44 C43 C42 119.7(5) . . ?
C44 C43 C48 110.9(5) . . ?
C42 C43 C48 129.4(6) . . ?
C45 C44 C43 121.5(5) . . ?
C45 C44 C50 126.1(6) . . ?
C43 C44 C50 112.1(5) . . ?
C44 C45 C46 119.2(6) . . ?
C44 C45 H45 120.4 . . ?
C46 C45 H45 120.4 . . ?
C47 C46 C45 120.5(5) . . ?
C47 C46 C59 113.1(5) . . ?
C45 C46 C59 126.5(6) . . ?
C46 C47 C42 120.7(5) . . ?
C46 C47 C57 111.1(5) . . ?
C42 C47 C57 128.2(5) . . ?
C43 C48 C51 113.3(5) . . ?
C43 C48 C49 102.4(5) . . ?
C51 C48 C49 109.9(5) . . ?
C43 C48 C52 112.5(5) . . ?
C51 C48 C52 108.0(6) . . ?
C49 C48 C52 110.6(5) . . ?
C50 C49 C48 108.4(5) . . ?
C50 C49 H49A 110.0 . . ?
C48 C49 H49A 110.0 . . ?
C50 C49 H49B 110.0 . . ?
C48 C49 H49B 110.0 . . ?
H49A C49 H49B 108.4 . . ?
C44 C50 C49 101.6(5) . . ?
C44 C50 C53 113.1(5) . . ?
C49 C50 C53 113.6(5) . . ?
C44 C50 C55 107.6(5) . . ?
C49 C50 C55 111.8(5) . . ?
C53 C50 C55 108.9(5) . . ?
C48 C51 H51A 109.5 . . ?
C48 C51 H51B 109.5 . . ?
H51A C51 H51B 109.5 . . ?
C48 C51 H51C 109.5 . . ?
H51A C51 H51C 109.5 . . ?
H51B C51 H51C 109.5 . . ?
C48 C52 H52A 109.5 . . ?
C48 C52 H52B 109.5 . . ?
H52A C52 H52B 109.5 . . ?
C48 C52 H52C 109.5 . . ?
H52A C52 H52C 109.5 . . ?
H52B C52 H52C 109.5 . . ?
C54 C53 C50 116.0(6) . . ?
C54 C53 H53A 108.3 . . ?
C50 C53 H53A 108.3 . . ?
C54 C53 H53B 108.3 . . ?
C50 C53 H53B 108.3 . . ?
H53A C53 H53B 107.4 . . ?
C53 C54 H54A 109.5 . . ?
C53 C54 H54B 109.5 . . ?
H54A C54 H54B 109.5 . . ?
C53 C54 H54C 109.5 . . ?
H54A C54 H54C 109.5 . . ?
H54B C54 H54C 109.5 . . ?
C56 C55 C50 116.2(5) . . ?
C56 C55 H55A 108.2 . . ?
C50 C55 H55A 108.2 . . ?
C56 C55 H55B 108.2 . . ?
C50 C55 H55B 108.2 . . ?
H55A C55 H55B 107.4 . . ?
C55 C56 H56A 109.5 . . ?
C55 C56 H56B 109.5 . . ?
H56A C56 H56B 109.5 . . ?
C55 C56 H56C 109.5 . . ?
H56A C56 H56C 109.5 . . ?
H56B C56 H56C 109.5 . . ?
C47 C57 C61 114.7(5) . . ?
C47 C57 C60 111.2(5) . . ?
C61 C57 C60 109.2(5) . . ?
C47 C57 C58 100.8(5) . . ?
C61 C57 C58 109.3(5) . . ?
C60 C57 C58 111.4(5) . . ?
C59 C58 C57 110.1(5) . . ?
C59 C58 H58A 109.6 . . ?
C57 C58 H58A 109.6 . . ?
C59 C58 H58B 109.6 . . ?
C57 C58 H58B 109.6 . . ?
H58A C58 H58B 108.1 . . ?
C46 C59 C64 113.4(5) . . ?
C46 C59 C58 101.1(5) . . ?
C64 C59 C58 113.2(5) . . ?
C46 C59 C62 107.8(5) . . ?
C64 C59 C62 109.8(5) . . ?
C58 C59 C62 111.1(5) . . ?
C57 C60 H60A 109.5 . . ?
C57 C60 H60B 109.5 . . ?
H60A C60 H60B 109.5 . . ?
C57 C60 H60C 109.5 . . ?
H60A C60 H60C 109.5 . . ?
H60B C60 H60C 109.5 . . ?
C57 C61 H61A 109.5 . . ?
C57 C61 H61B 109.5 . . ?
H61A C61 H61B 109.5 . . ?
C57 C61 H61C 109.5 . . ?
H61A C61 H61C 109.5 . . ?
H61B C61 H61C 109.5 . . ?
C63 C62 C59 115.1(6) . . ?
C63 C62 H62A 108.5 . . ?
C59 C62 H62A 108.5 . . ?
C63 C62 H62B 108.5 . . ?
C59 C62 H62B 108.5 . . ?
H62A C62 H62B 107.5 . . ?
C62 C63 H63A 109.5 . . ?
C62 C63 H63B 109.5 . . ?
H63A C63 H63B 109.5 . . ?
C62 C63 H63C 109.5 . . ?
H63A C63 H63C 109.5 . . ?
H63B C63 H63C 109.5 . . ?
C65 C64 C59 116.6(6) . . ?
C65 C64 H64A 108.1 . . ?
C59 C64 H64A 108.1 . . ?
C65 C64 H64B 108.1 . . ?
C59 C64 H64B 108.1 . . ?
H64A C64 H64B 107.3 . . ?
C64 C65 H65A 109.5 . . ?
C64 C65 H65B 109.5 . . ?
H65A C65 H65B 109.5 . . ?
C64 C65 H65C 109.5 . . ?
H65A C65 H65C 109.5 . . ?
H65B C65 H65C 109.5 . . ?
N4 N3 Cu1 160.4(7) . . ?
N3 N4 N5 172.8(8) . . ?
N4 N5 C66 116.3(6) . . ?
N5 C66 C69 106.3(6) . . ?
N5 C66 C67 109.7(6) . . ?
C69 C66 C67 109.6(7) . . ?
N5 C66 C68 111.0(7) . . ?
C69 C66 C68 110.9(7) . . ?
C67 C66 C68 109.4(7) . . ?
C66 C67 C70 108.8(7) . . ?
C66 C67 H67A 109.9 . . ?
C70 C67 H67A 109.9 . . ?
C66 C67 H67B 109.9 . . ?
C70 C67 H67B 109.9 . . ?
H67A C67 H67B 108.3 . . ?
C72 C68 C66 109.4(7) . . ?
C72 C68 H68A 109.8 . . ?
C66 C68 H68A 109.8 . . ?
C72 C68 H68B 109.8 . . ?
C66 C68 H68B 109.8 . . ?
H68A C68 H68B 108.2 . . ?
C66 C69 C74 109.8(7) . . ?
C66 C69 H69A 109.7 . . ?
C74 C69 H69A 109.7 . . ?
C66 C69 H69B 109.7 . . ?
C74 C69 H69B 109.7 . . ?
H69A C69 H69B 108.2 . . ?
C71 C70 C67 109.8(8) . . ?
C71 C70 C75 109.5(8) . . ?
C67 C70 C75 108.5(8) . . ?
C71 C70 H70 109.7 . . ?
C67 C70 H70 109.7 . . ?
C75 C70 H70 109.7 . . ?
C70 C71 C72 109.6(7) . . ?
C70 C71 H71A 109.7 . . ?
C72 C71 H71A 109.7 . . ?
C70 C71 H71B 109.7 . . ?
C72 C71 H71B 109.7 . . ?
H71A C71 H71B 108.2 . . ?
C68 C72 C71 108.7(7) . . ?
C68 C72 C73 109.6(7) . . ?
C71 C72 C73 109.2(8) . . ?
C68 C72 H72 109.8 . . ?
C71 C72 H72 109.8 . . ?
C73 C72 H72 109.8 . . ?
C72 C73 C74 110.4(8) . . ?
C72 C73 H73A 109.6 . . ?
C74 C73 H73A 109.6 . . ?
C72 C73 H73B 109.6 . . ?
C74 C73 H73B 109.6 . . ?
H73A C73 H73B 108.1 . . ?
C75 C74 C73 109.6(8) . . ?
C75 C74 C69 109.2(8) . . ?
C73 C74 C69 108.9(8) . . ?
C75 C74 H74 109.7 . . ?
C73 C74 H74 109.7 . . ?
C69 C74 H74 109.7 . . ?
C74 C75 C70 109.7(8) . . ?
C74 C75 H75A 109.7 . . ?
C70 C75 H75A 109.7 . . ?
C74 C75 H75B 109.7 . . ?
C70 C75 H75B 109.7 . . ?
H75A C75 H75B 108.2 . . ?
N4A N3A Cu1 164(5) . . ?
N3A N4A N5A 171(5) . . ?
N4A N5A C66A 118(3) . . ?
N5A C66A C69A 105(2) . . ?
N5A C66A C67A 111(2) . . ?
C69A C66A C67A 109(2) . . ?
N5A C66A C68A 110(2) . . ?
C69A C66A C68A 111(2) . . ?
C67A C66A C68A 111(2) . . ?
C66A C67A C70A 108(2) . . ?
C66A C67A H67C 110.1 . . ?
C70A C67A H67C 110.1 . . ?
C66A C67A H67D 110.1 . . ?
C70A C67A H67D 110.1 . . ?
H67C C67A H67D 108.4 . . ?
C72A C68A C66A 109(2) . . ?
C72A C68A H68C 109.8 . . ?
C66A C68A H68C 109.8 . . ?
C72A C68A H68D 109.8 . . ?
C66A C68A H68D 109.8 . . ?
H68C C68A H68D 108.3 . . ?
C66A C69A C74A 109(2) . . ?
C66A C69A H69C 109.8 . . ?
C74A C69A H69C 109.8 . . ?
C66A C69A H69D 109.8 . . ?
C74A C69A H69D 109.8 . . ?
H69C C69A H69D 108.2 . . ?
C71A C70A C67A 111(2) . . ?
C71A C70A C75A 108(2) . . ?
C67A C70A C75A 108(2) . . ?
C71A C70A H70A 109.9 . . ?
C67A C70A H70A 109.9 . . ?
C75A C70A H70A 109.9 . . ?
C72A C71A C70A 111(2) . . ?
C72A C71A H71C 109.4 . . ?
C70A C71A H71C 109.4 . . ?
C72A C71A H71D 109.4 . . ?
C70A C71A H71D 109.4 . . ?
H71C C71A H71D 108.0 . . ?
C68A C72A C71A 108(2) . . ?
C68A C72A C73A 110(2) . . ?
C71A C72A C73A 108(2) . . ?
C68A C72A H72A 110.2 . . ?
C71A C72A H72A 110.2 . . ?
C73A C72A H72A 110.2 . . ?
C74A C73A C72A 110(2) . . ?
C74A C73A H73C 109.6 . . ?
C72A C73A H73C 109.6 . . ?
C74A C73A H73D 109.6 . . ?
C72A C73A H73D 109.6 . . ?
H73C C73A H73D 108.1 . . ?
C75A C74A C73A 111(3) . . ?
C75A C74A C69A 109(2) . . ?
C73A C74A C69A 108(2) . . ?
C75A C74A H74A 109.5 . . ?
C73A C74A H74A 109.5 . . ?
C69A C74A H74A 109.5 . . ?
C74A C75A C70A 109(2) . . ?
C74A C75A H75C 109.8 . . ?
C70A C75A H75C 109.8 . . ?
C74A C75A H75D 109.8 . . ?
C70A C75A H75D 109.8 . . ?
H75C C75A H75D 108.2 . . ?
C2S C1S H1SA 109.5 . . ?
C2S C1S H1SB 109.5 . . ?
H1SA C1S H1SB 109.5 . . ?
C2S C1S H1SC 109.5 . . ?
H1SA C1S H1SC 109.5 . . ?
H1SB C1S H1SC 109.5 . . ?
O1S C2S C1S 127(2) . . ?
O1S C2S H2SA 105.5 . . ?
C1S C2S H2SA 105.5 . . ?
O1S C2S H2SB 105.5 . . ?
C1S C2S H2SB 105.5 . . ?
H2SA C2S H2SB 106.1 . . ?
C2S O1S C3S 122(3) . . ?
O1S C3S C4S 130(2) . . ?
O1S C3S H3SA 104.7 . . ?
C4S C3S H3SA 104.7 . . ?
O1S C3S H3SB 104.7 . . ?
C4S C3S H3SB 104.7 . . ?
H3SA C3S H3SB 105.7 . . ?
C3S C4S H4SA 109.5 . . ?
C3S C4S H4SB 109.5 . . ?
H4SA C4S H4SB 109.5 . . ?
C3S C4S H4SC 109.5 . . ?
H4SA C4S H4SC 109.5 . . ?
H4SB C4S H4SC 109.5 . . ?
C6S C5S H5SA 109.5 . . ?
C6S C5S H5SB 109.5 . . ?
H5SA C5S H5SB 109.5 . . ?
C6S C5S H5SC 109.5 . . ?
H5SA C5S H5SC 109.5 . . ?
H5SB C5S H5SC 109.5 . . ?
O2S C6S C5S 122.3(15) . . ?
O2S C6S H6SA 106.7 . . ?
C5S C6S H6SA 106.7 . . ?
O2S C6S H6SB 106.7 . . ?
C5S C6S H6SB 106.7 . . ?
H6SA C6S H6SB 106.6 . . ?
C6S O2S C7S 117.2(13) . . ?
O2S C7S C8S 114.4(15) . . ?
O2S C7S H7SA 108.6 . . ?
C8S C7S H7SA 108.6 . . ?
O2S C7S H7SB 108.6 . . ?
C8S C7S H7SB 108.6 . . ?
H7SA C7S H7SB 107.6 . . ?
C7S C8S H8SA 109.5 . . ?
C7S C8S H8SB 109.5 . . ?
H8SA C8S H8SB 109.5 . . ?
C7S C8S H8SC 109.5 . . ?
H8SA C8S H8SC 109.5 . . ?
H8SB C8S H8SC 109.5 . . ?
C2T C1T H1TA 109.5 . . ?
C2T C1T H1TB 109.5 . . ?
H1TA C1T H1TB 109.5 . . ?
C2T C1T H1TC 109.5 . . ?
H1TA C1T H1TC 109.5 . . ?
H1TB C1T H1TC 109.5 . . ?
O1T C2T C1T 123.0(17) . . ?
O1T C2T H2TA 106.6 . . ?
C1T C2T H2TA 106.6 . . ?
O1T C2T H2TB 106.6 . . ?
C1T C2T H2TB 106.6 . . ?
H2TA C2T H2TB 106.6 . . ?
C2T O1T C3T 123.1(17) . . ?
O1T C3T C4T 120.0(19) . . ?
O1T C3T H3TA 107.3 . . ?
C4T C3T H3TA 107.3 . . ?
O1T C3T H3TB 107.3 . . ?
C4T C3T H3TB 107.3 . . ?
H3TA C3T H3TB 106.9 . . ?
C3T C4T H4TA 109.5 . . ?
C3T C4T H4TB 109.5 . . ?
H4TA C4T H4TB 109.5 . . ?
C3T C4T H4TC 109.5 . . ?
H4TA C4T H4TC 109.5 . . ?
H4TB C4T H4TC 109.5 . . ?
C6T C5T H5TA 109.5 . . ?
C6T C5T H5TB 109.5 . . ?
H5TA C5T H5TB 109.5 . . ?
C6T C5T H5TC 109.5 . . ?
H5TA C5T H5TC 109.5 . . ?
H5TB C5T H5TC 109.5 . . ?
O2T C6T C5T 119(3) . . ?
O2T C6T H6TA 107.5 . . ?
C5T C6T H6TA 107.5 . . ?
O2T C6T H6TB 107.5 . . ?
C5T C6T H6TB 107.5 . . ?
H6TA C6T H6TB 107.0 . . ?
C7T O2T C6T 120(3) . . ?
O2T C7T C8T 122(3) . . ?
O2T C7T H7TA 106.7 . . ?
C8T C7T H7TA 106.7 . . ?
O2T C7T H7TB 106.7 . . ?
C8T C7T H7TB 106.7 . . ?
H7TA C7T H7TB 106.6 . . ?
C7T C8T H8TA 109.5 . . ?
C7T C8T H8TB 109.5 . . ?
H8TA C8T H8TB 109.5 . . ?
C7T C8T H8TC 109.5 . . ?
H8TA C8T H8TC 109.5 . . ?
H8TB C8T H8TC 109.5 . . ?

loop_
_geom_bond_atom_site_label_1
_geom_bond_atom_site_label_2
_geom_bond_distance
_geom_bond_site_symmetry_2
_geom_bond_publ_flag
Cu1 N3A 1.830(18) . ?
Cu1 N3 1.854(7) . ?
Cu1 N1 1.938(5) . ?
Cu1 N2 1.973(5) . ?
N1 C5 1.353(8) . ?
N1 C2 1.388(8) . ?
N2 C9 1.329(8) . ?
N2 C6 1.386(8) . ?
C1 C6 1.383(9) . ?
C1 C2 1.407(9) . ?
C1 C10 1.534(8) . ?
C1 C10A 1.535(13) . ?
C2 C3 1.424(9) . ?
C3 C4 1.354(9) . ?
C3 H3 0.9500 . ?
C4 C5 1.407(9) . ?
C4 H4 0.9500 . ?
C5 C18 1.497(8) . ?
C6 C7 1.428(9) . ?
C7 C8 1.353(9) . ?
C7 H7 0.9500 . ?
C8 C9 1.427(8) . ?
C8 H8 0.9500 . ?
C9 C42 1.505(8) . ?
C10 C11 1.3900 . ?
C10 C15 1.3900 . ?
C11 C12 1.3900 . ?
C11 H11 0.9500 . ?
C12 C13 1.3900 . ?
C12 C16 1.479(15) . ?
C13 C14 1.3900 . ?
C13 H13 0.9500 . ?
C14 C15 1.3900 . ?
C14 C17 1.450(14) . ?
C15 H15 0.9500 . ?
C16 F1 1.320(12) . ?
C16 F2 1.336(11) . ?
C16 F3 1.345(12) . ?
C17 F4 1.302(12) . ?
C17 F6 1.319(11) . ?
C17 F5 1.320(13) . ?
C10A C11A 1.3900 . ?
C10A C15A 1.3900 . ?
C11A C12A 1.3900 . ?
C11A H11A 0.9500 . ?
C12A C13A 1.3900 . ?
C12A C16A 1.46(2) . ?
C13A C14A 1.3900 . ?
C13A H13A 0.9500 . ?
C14A C15A 1.3900 . ?
C14A C17A 1.45(2) . ?
C15A H15A 0.9500 . ?
C16A F1A 1.334(15) . ?
C16A F3A 1.336(16) . ?
C16A F2A 1.337(14) . ?
C17A F5A 1.270(15) . ?
C17A F4A 1.300(15) . ?
C17A F6A 1.325(15) . ?
C18 C19 1.405(8) . ?
C18 C23 1.407(8) . ?
C19 C20 1.390(8) . ?
C19 C24 1.544(8) . ?
C20 C21 1.384(9) . ?
C20 C26 1.527(9) . ?
C21 C22 1.386(9) . ?
C21 H21 0.9500 . ?
C22 C23 1.397(9) . ?
C22 C35 1.520(8) . ?
C23 C33 1.515(8) . ?
C24 C28 1.524(10) . ?
C24 C27 1.526(10) . ?
C24 C25 1.538(9) . ?
C25 C26 1.536(9) . ?
C25 H25A 0.9900 . ?
C25 H25B 0.9900 . ?
C26 C29 1.536(10) . ?
C26 C31 1.560(9) . ?
C27 H27A 0.9800 . ?
C27 H27B 0.9800 . ?
C27 H27C 0.9800 . ?
C28 H28A 0.9800 . ?
C28 H28B 0.9800 . ?
C28 H28C 0.9800 . ?
C29 C30 1.481(11) . ?
C29 H29A 0.9900 . ?
C29 H29B 0.9900 . ?
C30 H30A 0.9800 . ?
C30 H30B 0.9800 . ?
C30 H30C 0.9800 . ?
C31 C32 1.511(9) . ?
C31 H31A 0.9900 . ?
C31 H31B 0.9900 . ?
C32 H32A 0.9800 . ?
C32 H32B 0.9800 . ?
C32 H32C 0.9800 . ?
C33 C37 1.521(10) . ?
C33 C36 1.535(10) . ?
C33 C34 1.572(9) . ?
C34 C35 1.557(9) . ?
C34 H34A 0.9900 . ?
C34 H34B 0.9900 . ?
C35 C40 1.532(9) . ?
C35 C38 1.540(10) . ?
C36 H36A 0.9800 . ?
C36 H36B 0.9800 . ?
C36 H36C 0.9800 . ?
C37 H37A 0.9800 . ?
C37 H37B 0.9800 . ?
C37 H37C 0.9800 . ?
C38 C39 1.554(10) . ?
C38 H38A 0.9900 . ?
C38 H38B 0.9900 . ?
C39 H39A 0.9800 . ?
C39 H39B 0.9800 . ?
C39 H39C 0.9800 . ?
C40 C41 1.509(10) . ?
C40 H40A 0.9900 . ?
C40 H40B 0.9900 . ?
C41 H41A 0.9800 . ?
C41 H41B 0.9800 . ?
C41 H41C 0.9800 . ?
C42 C43 1.407(8) . ?
C42 C47 1.408(8) . ?
C43 C44 1.393(9) . ?
C43 C48 1.519(8) . ?
C44 C45 1.380(8) . ?
C44 C50 1.508(8) . ?
C45 C46 1.388(8) . ?
C45 H45 0.9500 . ?
C46 C47 1.388(8) . ?
C46 C59 1.517(8) . ?
C47 C57 1.531(8) . ?
C48 C51 1.529(9) . ?
C48 C49 1.549(9) . ?
C48 C52 1.552(9) . ?
C49 C50 1.542(9) . ?
C49 H49A 0.9900 . ?
C49 H49B 0.9900 . ?
C50 C53 1.550(9) . ?
C50 C55 1.555(9) . ?
C51 H51A 0.9800 . ?
C51 H51B 0.9800 . ?
C51 H51C 0.9800 . ?
C52 H52A 0.9800 . ?
C52 H52B 0.9800 . ?
C52 H52C 0.9800 . ?
C53 C54 1.532(9) . ?
C53 H53A 0.9900 . ?
C53 H53B 0.9900 . ?
C54 H54A 0.9800 . ?
C54 H54B 0.9800 . ?
C54 H54C 0.9800 . ?
C55 C56 1.528(8) . ?
C55 H55A 0.9900 . ?
C55 H55B 0.9900 . ?
C56 H56A 0.9800 . ?
C56 H56B 0.9800 . ?
C56 H56C 0.9800 . ?
C57 C61 1.534(9) . ?
C57 C60 1.535(9) . ?
C57 C58 1.559(9) . ?
C58 C59 1.530(8) . ?
C58 H58A 0.9900 . ?
C58 H58B 0.9900 . ?
C59 C64 1.529(9) . ?
C59 C62 1.563(9) . ?
C60 H60A 0.9800 . ?
C60 H60B 0.9800 . ?
C60 H60C 0.9800 . ?
C61 H61A 0.9800 . ?
C61 H61B 0.9800 . ?
C61 H61C 0.9800 . ?
C62 C63 1.520(9) . ?
C62 H62A 0.9900 . ?
C62 H62B 0.9900 . ?
C63 H63A 0.9800 . ?
C63 H63B 0.9800 . ?
C63 H63C 0.9800 . ?
C64 C65 1.514(10) . ?
C64 H64A 0.9900 . ?
C64 H64B 0.9900 . ?
C65 H65A 0.9800 . ?
C65 H65B 0.9800 . ?
C65 H65C 0.9800 . ?
N3 N4 1.129(8) . ?
N4 N5 1.231(9) . ?
N5 C66 1.505(10) . ?
C66 C69 1.509(11) . ?
C66 C67 1.522(12) . ?
C66 C68 1.534(12) . ?
C67 C70 1.544(12) . ?
C67 H67A 0.9900 . ?
C67 H67B 0.9900 . ?
C68 C72 1.529(13) . ?
C68 H68A 0.9900 . ?
C68 H68B 0.9900 . ?
C69 C74 1.538(12) . ?
C69 H69A 0.9900 . ?
C69 H69B 0.9900 . ?
C70 C71 1.531(14) . ?
C70 C75 1.556(14) . ?
C70 H70 1.0000 . ?
C71 C72 1.532(14) . ?
C71 H71A 0.9900 . ?
C71 H71B 0.9900 . ?
C72 C73 1.532(13) . ?
C72 H72 1.0000 . ?
C73 C74 1.534(14) . ?
C73 H73A 0.9900 . ?
C73 H73B 0.9900 . ?
C74 C75 1.505(13) . ?
C74 H74 1.0000 . ?
C75 H75A 0.9900 . ?
C75 H75B 0.9900 . ?
N3A N4A 1.117(19) . ?
N4A N5A 1.22(2) . ?
N5A C66A 1.50(2) . ?
C66A C69A 1.52(2) . ?
C66A C67A 1.52(2) . ?
C66A C68A 1.53(2) . ?
C67A C70A 1.55(2) . ?
C67A H67C 0.9900 . ?
C67A H67D 0.9900 . ?
C68A C72A 1.53(2) . ?
C68A H68C 0.9900 . ?
C68A H68D 0.9900 . ?
C69A C74A 1.54(2) . ?
C69A H69C 0.9900 . ?
C69A H69D 0.9900 . ?
C70A C71A 1.53(2) . ?
C70A C75A 1.56(2) . ?
C70A H70A 1.0000 . ?
C71A C72A 1.53(2) . ?
C71A H71C 0.9900 . ?
C71A H71D 0.9900 . ?
C72A C73A 1.54(2) . ?
C72A H72A 1.0000 . ?
C73A C74A 1.53(2) . ?
C73A H73C 0.9900 . ?
C73A H73D 0.9900 . ?
C74A C75A 1.50(2) . ?
C74A H74A 1.0000 . ?
C75A H75C 0.9900 . ?
C75A H75D 0.9900 . ?
C1S C2S 1.336(17) . ?
C1S H1SA 0.9800 . ?
C1S H1SB 0.9800 . ?
C1S H1SC 0.9800 . ?
C2S O1S 1.325(16) . ?
C2S H2SA 0.9900 . ?
C2S H2SB 0.9900 . ?
O1S C3S 1.332(16) . ?
C3S C4S 1.354(16) . ?
C3S H3SA 0.9900 . ?
C3S H3SB 0.9900 . ?
C4S H4SA 0.9800 . ?
C4S H4SB 0.9800 . ?
C4S H4SC 0.9800 . ?
C5S C6S 1.361(15) . ?
C5S H5SA 0.9800 . ?
C5S H5SB 0.9800 . ?
C5S H5SC 0.9800 . ?
C6S O2S 1.306(13) . ?
C6S H6SA 0.9900 . ?
C6S H6SB 0.9900 . ?
O2S C7S 1.341(13) . ?
C7S C8S 1.389(15) . ?
C7S H7SA 0.9900 . ?
C7S H7SB 0.9900 . ?
C8S H8SA 0.9800 . ?
C8S H8SB 0.9800 . ?
C8S H8SC 0.9800 . ?
C1T C2T 1.380(15) . ?
C1T H1TA 0.9800 . ?
C1T H1TB 0.9800 . ?
C1T H1TC 0.9800 . ?
C2T O1T 1.327(15) . ?
C2T H2TA 0.9900 . ?
C2T H2TB 0.9900 . ?
O1T C3T 1.360(15) . ?
C3T C4T 1.363(16) . ?
C3T H3TA 0.9900 . ?
C3T H3TB 0.9900 . ?
C4T H4TA 0.9800 . ?
C4T H4TB 0.9800 . ?
C4T H4TC 0.9800 . ?
C5T C6T 1.369(19) . ?
C5T H5TA 0.9800 . ?
C5T H5TB 0.9800 . ?
C5T H5TC 0.9800 . ?
C6T O2T 1.329(17) . ?
C6T H6TA 0.9900 . ?
C6T H6TB 0.9900 . ?
O2T C7T 1.326(18) . ?
C7T C8T 1.354(18) . ?
C7T H7TA 0.9900 . ?
C7T H7TB 0.9900 . ?
C8T H8TA 0.9800 . ?
C8T H8TB 0.9800 . ?
C8T H8TC 0.9800 . ?
